data_4117149
loop_
_publ_author_name
'Fernando Canales'
'M. Concepci\'on Gimeno'
'Antonio Laguna'
'Peter G. Jones'

_publ_section_title
;
 Aurophilicity at Sulfur Centers. Synthesis and Reactivity of the Complex
 [S(Au2dppf)]; Formation of Polynuclear Sulfur-Centered Complexes. Crystal
 Structures of [S(Au2dppf)].2CHCl3, [(\m-Au2dppf){S(Au2dppf)}2](OTf)2.
 8CHCl3, and [S(AuPPh2Me)2(Au2dppf)](ClO4)2.3CH2Cl2
;
_journal_name_full 'Journal of the American Chemical Society'
_journal_page_first 4839
_journal_page_last 4845
_journal_paper_doi 10.1021/ja9517678
_journal_volume 118
_journal_year 1996
_chemical_formula_sum 'C63 H60 Au4 Cl8 Fe O8 P4 S'
_chemical_formula_weight 2228.37
_chemical_name_systematic
;
 ?
;
_space_group_IT_number 2
_symmetry_cell_setting triclinic
_symmetry_space_group_name_Hall '-P 1'
_symmetry_space_group_name_H-M 'P -1'
_atom_sites_solution_hydrogens geom
_atom_sites_solution_primary direct
_atom_sites_solution_secondary difmap
_audit_creation_method SHELXL
_cell_angle_alpha 71.738(12)
_cell_angle_beta 73.264(14)
_cell_angle_gamma 75.96(2)
_cell_formula_units_Z 2
_cell_length_a 13.727(2)
_cell_length_b 15.952(3)
_cell_length_c 17.763(2)
_cell_measurement_reflns_used 66
_cell_measurement_temperature 173(2)
_cell_measurement_theta_max 12.5
_cell_measurement_theta_min 5.8
_cell_volume 3487.3(10)
_computing_cell_refinement 'Siemens XSCANS'
_computing_data_collection 'Siemens XSCANS'
_computing_data_reduction 'Siemens XSCANS'
_computing_molecular_graphics 'Siemens XP'
_computing_publication_material SHELXL-93
_computing_structure_refinement 'SHELXL-93 (Sheldrick, 1993)'
_computing_structure_solution 'SHELXS-86 (Sheldrick, 1990)'
_diffrn_ambient_temperature 173(2)
_diffrn_measurement_device 'Siemens P4'
_diffrn_measurement_method \w-scans
_diffrn_radiation_monochromator graphite
_diffrn_radiation_source 'fine-focus sealed tube'
_diffrn_radiation_type MoK\a
_diffrn_radiation_wavelength 0.71073
_diffrn_reflns_av_R_equivalents 0.1059
_diffrn_reflns_av_sigmaI/netI 0.1073
_diffrn_reflns_limit_h_max 0
_diffrn_reflns_limit_h_min -15
_diffrn_reflns_limit_k_max 17
_diffrn_reflns_limit_k_min -17
_diffrn_reflns_limit_l_max 20
_diffrn_reflns_limit_l_min -20
_diffrn_reflns_number 11617
_diffrn_reflns_theta_max 25.00
_diffrn_reflns_theta_min 3.03
_diffrn_standards_decay_% 0
_diffrn_standards_interval_count 247
_diffrn_standards_number 3
_exptl_absorpt_coefficient_mu 9.067
_exptl_absorpt_correction_T_max 0.719
_exptl_absorpt_correction_T_min 0.195
_exptl_absorpt_correction_type Psi-scans
_exptl_crystal_colour orange
_exptl_crystal_density_diffrn 2.122
_exptl_crystal_description tablet
_exptl_crystal_F_000 2112
_exptl_crystal_size_max 0.70
_exptl_crystal_size_mid 0.45
_exptl_crystal_size_min 0.05
_refine_diff_density_max 2.936
_refine_diff_density_min -2.619
_refine_diff_density_rms 0.312
_refine_ls_extinction_method none
_refine_ls_goodness_of_fit_all 1.086
_refine_ls_goodness_of_fit_obs 1.117
_refine_ls_hydrogen_treatment riding
_refine_ls_matrix_type full
_refine_ls_number_parameters 797
_refine_ls_number_reflns 11506
_refine_ls_number_restraints 1096
_refine_ls_restrained_S_all 1.052
_refine_ls_restrained_S_obs 1.057
_refine_ls_R_factor_all 0.1371
_refine_ls_R_factor_obs 0.0768
_refine_ls_shift/esd_max -0.128
_refine_ls_shift/esd_mean 0.001
_refine_ls_structure_factor_coef Fsqd
_refine_ls_weighting_details 'w=1/[\s^2^(Fo^2^)+(0.0682P)^2^+127.4682P] where P=(Fo^2^+2Fc^2^)/3'
_refine_ls_weighting_scheme calc
_refine_ls_wR_factor_all 0.1945
_refine_ls_wR_factor_obs 0.1570
_reflns_number_observed 7335
_reflns_number_total 11512
_reflns_observed_criterion >2sigma(I)
_cod_data_source_file ja9517678_3.cif
_cod_data_source_block hurry
_cod_depositor_comments
;
The following automatic conversions were performed:

'_refine_ls_weighting_scheme' value 'calc
w=1/[\s^2^(Fo^2^)+(0.0682P)^2^+127.4682P] where P=(Fo^2^+2Fc^2^)/3'
was changed to 'calc'. New tag '_refine_ls_weighting_details' was
created. The value of the new tag was set to
'w=1/[\s^2^(Fo^2^)+(0.0682P)^2^+127.4682P] where P=(Fo^2^+2Fc^2^)/3'.

Automatic conversion script
Id: cif_fix_values 3143 2015-03-26 13:38:13Z robertas 
;
_cod_original_cell_volume 3487.5(9)
_cod_database_code 4117149

loop_
_symmetry_equiv_pos_as_xyz
'x, y, z'
'-x, -y, -z'

loop_
_atom_site_aniso_label
_atom_site_aniso_U_11
_atom_site_aniso_U_22
_atom_site_aniso_U_33
_atom_site_aniso_U_23
_atom_site_aniso_U_13
_atom_site_aniso_U_12
Au1 0.0238(4) 0.0204(5) 0.0351(5) -0.0087(4) 0.0003(3) -0.0024(4)
Au2 0.0231(4) 0.0236(5) 0.0329(5) -0.0128(4) -0.0002(3) 0.0002(4)
Au3 0.0230(4) 0.0256(5) 0.0294(4) -0.0079(4) -0.0043(3) -0.0014(4)
Au4 0.0331(5) 0.0260(5) 0.0318(5) -0.0073(4) -0.0052(4) -0.0004(4)
S 0.019(2) 0.021(3) 0.031(3) -0.004(2) -0.005(2) 0.002(2)
Fe 0.035(2) 0.023(2) 0.037(2) -0.0144(15) -0.0078(14) 0.0039(14)
P1 0.024(3) 0.022(3) 0.044(3) -0.008(3) -0.004(2) -0.007(2)
P2 0.021(3) 0.030(3) 0.029(3) -0.017(3) -0.001(2) -0.001(2)
P3 0.026(3) 0.026(3) 0.029(3) -0.013(2) -0.006(2) 0.001(2)
P4 0.042(3) 0.034(4) 0.032(3) -0.007(3) -0.008(3) -0.007(3)
C1 0.021(8) 0.030(8) 0.039(7) -0.008(7) -0.005(7) -0.013(7)
C2 0.045(10) 0.038(8) 0.043(8) -0.013(6) -0.019(8) -0.013(8)
C3 0.053(11) 0.055(10) 0.047(8) -0.023(7) -0.023(8) -0.005(9)
C4 0.052(11) 0.042(8) 0.061(9) -0.026(7) -0.013(9) -0.012(8)
C5 0.026(9) 0.032(8) 0.050(7) -0.010(7) -0.004(8) -0.013(7)
C6 0.015(8) 0.030(7) 0.030(7) -0.008(6) -0.001(7) 0.000(7)
C7 0.036(9) 0.033(8) 0.035(7) -0.009(7) -0.010(7) -0.008(8)
C8 0.041(10) 0.035(9) 0.044(7) 0.001(7) -0.013(8) -0.003(8)
C9 0.043(10) 0.031(8) 0.052(9) -0.010(7) -0.006(8) -0.005(8)
C10 0.043(10) 0.035(9) 0.045(7) -0.017(6) -0.010(8) 0.005(8)
C11 0.021(8) 0.027(10) 0.058(9) -0.006(8) -0.007(7) 0.012(7)
C12 0.041(9) 0.047(12) 0.057(9) -0.002(9) -0.007(8) -0.002(8)
C13 0.049(10) 0.059(13) 0.064(10) 0.002(9) 0.001(8) -0.010(9)
C14 0.053(11) 0.067(13) 0.088(11) -0.005(10) -0.008(8) -0.016(10)
C15 0.057(11) 0.069(13) 0.090(10) -0.014(10) -0.014(9) -0.023(10)
C16 0.044(9) 0.046(12) 0.065(10) -0.013(9) -0.009(8) -0.003(9)
C21 0.030(9) 0.031(8) 0.030(9) -0.013(7) 0.014(6) -0.006(7)
C22 0.036(10) 0.029(8) 0.050(10) -0.017(8) -0.004(7) 0.000(8)
C23 0.050(11) 0.051(10) 0.053(10) -0.016(8) -0.009(8) 0.007(8)
C24 0.062(12) 0.063(10) 0.057(11) -0.019(8) -0.022(9) 0.004(9)
C25 0.052(11) 0.061(9) 0.048(10) -0.020(9) -0.009(8) 0.000(9)
C26 0.036(10) 0.036(9) 0.043(9) -0.018(7) 0.003(7) -0.001(7)
C31 0.043(8) 0.040(10) 0.045(10) -0.027(7) -0.001(8) 0.002(8)
C32 0.069(10) 0.063(12) 0.108(14) 0.003(9) -0.023(11) -0.014(10)
C33 0.077(11) 0.073(13) 0.116(14) 0.003(10) -0.020(10) -0.023(9)
C34 0.067(10) 0.062(11) 0.077(12) -0.030(9) -0.011(9) -0.018(9)
C35 0.061(9) 0.093(13) 0.106(14) -0.001(10) -0.024(10) -0.022(10)
C36 0.054(10) 0.084(13) 0.090(13) 0.009(10) -0.022(10) -0.014(8)
C41 0.030(7) 0.026(10) 0.031(8) -0.006(7) -0.004(6) -0.004(8)
C42 0.032(7) 0.021(10) 0.043(8) -0.002(8) -0.015(7) -0.005(8)
C43 0.051(9) 0.049(12) 0.059(10) -0.017(9) -0.023(7) -0.009(9)
C44 0.063(9) 0.065(13) 0.054(9) -0.019(9) -0.024(8) -0.017(10)
C45 0.061(8) 0.062(12) 0.044(9) -0.018(9) -0.014(8) -0.015(9)
C46 0.037(8) 0.041(11) 0.031(8) -0.008(8) 0.001(6) -0.017(8)
C51 0.046(10) 0.027(9) 0.046(7) -0.019(7) -0.005(8) -0.012(7)
C52 0.051(10) 0.044(10) 0.050(8) -0.013(8) -0.005(8) -0.004(8)
C53 0.064(11) 0.036(11) 0.063(9) -0.016(8) -0.002(8) 0.008(9)
C54 0.061(11) 0.043(10) 0.051(8) -0.021(8) 0.002(8) -0.011(8)
C55 0.033(9) 0.051(10) 0.044(8) -0.006(8) -0.005(7) -0.009(7)
C56 0.055(11) 0.042(10) 0.042(8) -0.011(7) 0.000(7) -0.012(8)
C61 0.045(10) 0.045(8) 0.040(10) -0.010(8) -0.004(8) -0.007(8)
C62 0.054(10) 0.052(10) 0.050(11) -0.008(9) -0.015(9) -0.012(8)
C63 0.062(11) 0.048(9) 0.061(12) -0.008(9) -0.012(9) -0.013(9)
C64 0.072(11) 0.048(9) 0.067(12) -0.021(9) -0.018(9) -0.013(9)
C65 0.067(11) 0.058(10) 0.057(11) -0.011(9) -0.020(9) -0.016(8)
C66 0.050(10) 0.047(9) 0.048(10) -0.012(9) -0.008(8) -0.006(8)
C71 0.037(8) 0.035(10) 0.049(8) -0.021(7) -0.007(7) -0.008(8)
C72 0.044(9) 0.053(12) 0.066(9) -0.012(8) -0.011(8) -0.016(9)
C73 0.057(10) 0.053(12) 0.068(10) -0.019(9) 0.001(7) -0.025(9)
C74 0.073(11) 0.073(13) 0.064(10) -0.014(9) -0.003(9) -0.011(10)
C75 0.084(11) 0.098(14) 0.067(10) -0.003(9) -0.019(9) -0.020(11)
C76 0.068(11) 0.080(13) 0.057(10) -0.011(9) -0.022(8) -0.016(10)
C81 0.044(10) 0.052(10) 0.055(9) -0.016(7) -0.027(8) -0.007(8)
C82 0.063(12) 0.061(10) 0.078(11) -0.017(9) -0.002(8) -0.013(9)
C83 0.074(12) 0.069(11) 0.099(11) -0.030(9) -0.007(9) -0.006(9)
C84 0.074(12) 0.066(10) 0.086(11) -0.024(8) -0.034(9) -0.003(9)
C85 0.084(12) 0.062(10) 0.080(11) -0.008(9) -0.024(9) -0.011(10)
C86 0.067(12) 0.068(11) 0.061(10) -0.016(8) -0.015(9) -0.006(9)
Cl1 0.092(5) 0.042(4) 0.046(4) -0.015(3) -0.012(4) -0.007(4)
O1 0.120(12) 0.200(33) 0.119(22) -0.095(22) -0.002(15) 0.065(15)
O2 0.288(31) 0.094(21) 0.166(27) 0.041(16) -0.126(28) -0.111(24)
O3 0.094(16) 0.079(16) 0.049(9) -0.030(10) -0.012(10) 0.039(12)
O4 0.141(19) 0.073(13) 0.054(10) 0.008(9) -0.034(13) -0.041(13)
Cl2 0.039(3) 0.065(5) 0.041(3) -0.014(3) -0.014(3) 0.000(3)
O5 0.103(19) 0.077(16) 0.096(16) -0.042(13) 0.032(14) 0.005(12)
O6 0.125(20) 0.124(24) 0.108(17) -0.025(16) -0.068(17) 0.061(16)
O7 0.268(36) 0.106(25) 0.040(10) 0.003(10) 0.030(13) -0.006(21)
O8 0.149(28) 0.272(42) 0.289(38) -0.135(33) -0.047(25) -0.113(25)
Cl3 0.061(5) 0.079(7) 0.079(6) -0.013(5) -0.006(4) -0.009(5)
Cl4 0.066(5) 0.079(7) 0.083(6) -0.007(5) 0.002(4) 0.017(5)
Cl5 0.123(15) 0.089(14) 0.273(25) -0.065(16) -0.024(16) -0.034(12)
Cl6 0.066(8) 0.205(20) 0.043(7) -0.025(9) -0.008(6) -0.005(10)
Cl6' 0.190(28) 0.225(36) 0.153(22) -0.009(21) 0.033(19) -0.017(26)
Cl7 0.049(8) 0.261(26) 0.106(12) -0.107(15) -0.004(7) 0.026(11)
Cl8 0.107(12) 0.082(11) 0.112(12) -0.041(10) -0.028(10) 0.001(9)
Cl8' 0.186(25) 0.224(31) 0.296(31) 0.092(26) 0.029(24) 0.033(24)

loop_
_atom_site_label
_atom_site_type_symbol
_atom_site_fract_x
_atom_site_fract_y
_atom_site_fract_z
_atom_site_U_iso_or_equiv
_atom_site_thermal_displace_type
_atom_site_occupancy
_atom_site_calc_flag
_atom_site_refinement_flags
Au1 Au 0.52006(6) 0.61904(6) 0.55938(5) 0.0279(2) Uani 1 d .
Au2 Au 0.36797(6) 0.53637(6) 0.69675(5) 0.0273(2) Uani 1 d .
Au3 Au 0.35068(6) 0.44779(6) 0.58114(5) 0.0267(2) Uani 1 d .
Au4 Au 0.52391(7) 0.37229(6) 0.73289(5) 0.0317(2) Uani 1 d .
S S 0.5047(4) 0.4631(4) 0.6064(3) 0.0252(11) Uani 1 d .
Fe Fe 0.3101(2) 0.8203(2) 0.6719(2) 0.0321(7) Uani 1 d .
P1 P 0.5129(4) 0.7695(4) 0.5197(4) 0.0300(13) Uani 1 d .
P2 P 0.2454(4) 0.6142(4) 0.7770(3) 0.0261(12) Uani 1 d .
P3 P 0.1899(4) 0.4434(4) 0.5735(3) 0.0264(12) Uani 1 d .
P4 P 0.5521(5) 0.2665(4) 0.8468(4) 0.0364(14) Uani 1 d .
C1 C 0.4579(14) 0.8148(13) 0.6046(12) 0.029(4) Uani 1 d DU
C2 C 0.4553(16) 0.7666(15) 0.6898(13) 0.038(4) Uani 1 d DU
H2 H 0.4821(16) 0.7051(15) 0.7090(13) 0.046 Uiso 1 calc R
C3 C 0.4080(18) 0.8247(17) 0.7379(13) 0.048(5) Uani 1 d DU
H3 H 0.3950(18) 0.8094(17) 0.7956(13) 0.057 Uiso 1 calc R
C4 C 0.3819(18) 0.9108(16) 0.6874(14) 0.048(5) Uani 1 d DU
H4 H 0.3516(18) 0.9635(16) 0.7053(14) 0.057 Uiso 1 calc R
C5 C 0.4078(16) 0.9055(15) 0.6076(13) 0.036(4) Uani 1 d DU
H5 H 0.3949(16) 0.9536(15) 0.5620(13) 0.043 Uiso 1 calc R
C6 C 0.2149(14) 0.7266(15) 0.7201(11) 0.026(4) Uani 1 d DU
C7 C 0.2278(15) 0.7577(14) 0.6329(12) 0.034(4) Uani 1 d DU
H7 H 0.2553(15) 0.7212(14) 0.5960(12) 0.040 Uiso 1 calc R
C8 C 0.1936(17) 0.8500(15) 0.6114(13) 0.043(5) Uani 1 d DU
H8 H 0.1934(17) 0.8869(15) 0.5578(13) 0.051 Uiso 1 calc R
C9 C 0.1586(18) 0.8793(14) 0.6851(14) 0.044(5) Uani 1 d DU
H9 H 0.1326(18) 0.9392(14) 0.6885(14) 0.052 Uiso 1 calc R
C10 C 0.1697(18) 0.8045(15) 0.7502(13) 0.041(5) Uani 1 d DU
H10 H 0.1505(18) 0.8048(15) 0.8060(13) 0.050 Uiso 1 calc R
C11 C 0.6349(16) 0.8093(15) 0.4746(12) 0.040(5) Uani 1 d DU
C12 C 0.6845(17) 0.8104(16) 0.3964(15) 0.053(5) Uani 1 d DU
H12 H 0.6552(17) 0.7881(16) 0.3657(15) 0.064 Uiso 1 calc R
C13 C 0.7768(19) 0.8433(19) 0.3596(16) 0.065(6) Uani 1 d DU
H13 H 0.8086(19) 0.8465(19) 0.3039(16) 0.078 Uiso 1 calc R
C14 C 0.8203(24) 0.8709(22) 0.4064(16) 0.074(7) Uani 1 d DU
H14 H 0.8857(24) 0.8894(22) 0.3834(16) 0.088 Uiso 1 calc R
C15 C 0.7727(21) 0.8725(22) 0.4847(19) 0.072(7) Uani 1 d DU
H15 H 0.8013(21) 0.8955(22) 0.5153(19) 0.086 Uiso 1 calc R
C16 C 0.6802(18) 0.8391(18) 0.5180(16) 0.054(6) Uani 1 d DU
H16 H 0.6473(18) 0.8370(18) 0.5734(16) 0.065 Uiso 1 calc R
C21 C 0.4379(16) 0.8244(13) 0.4442(12) 0.033(4) Uani 1 d DU
C22 C 0.4336(15) 0.9158(15) 0.4078(12) 0.039(5) Uani 1 d DU
H22 H 0.4730(15) 0.9488(15) 0.4205(12) 0.047 Uiso 1 calc R
C23 C 0.3705(18) 0.9588(17) 0.3523(14) 0.054(5) Uani 1 d DU
H23 H 0.3646(18) 1.0218(17) 0.3298(14) 0.065 Uiso 1 calc R
C24 C 0.3179(22) 0.9121(16) 0.3302(17) 0.060(6) Uani 1 d DU
H24 H 0.2788(22) 0.9417(16) 0.2902(17) 0.073 Uiso 1 calc R
C25 C 0.3212(19) 0.8227(19) 0.3654(15) 0.055(5) Uani 1 d DU
H25 H 0.2822(19) 0.7906(19) 0.3512(15) 0.066 Uiso 1 calc R
C26 C 0.3821(16) 0.7769(15) 0.4229(13) 0.040(4) Uani 1 d DU
H26 H 0.3849(16) 0.7144(15) 0.4467(13) 0.048 Uiso 1 calc R
C31 C 0.1218(18) 0.5744(15) 0.8167(13) 0.042(5) Uani 1 d DU
C32 C 0.1109(22) 0.4960(21) 0.8724(18) 0.085(8) Uani 1 d DU
H32 H 0.1682(22) 0.4592(21) 0.8929(18) 0.102 Uiso 1 calc R
C33 C 0.0155(24) 0.4695(23) 0.8997(20) 0.094(8) Uani 1 d DU
H33 H 0.0100(24) 0.4143(23) 0.9403(20) 0.113 Uiso 1 calc R
C34 C -0.0653(24) 0.5117(19) 0.8757(18) 0.066(6) Uani 1 d DU
H34 H -0.1290(24) 0.4900(19) 0.8949(18) 0.079 Uiso 1 calc R
C35 C -0.0534(22) 0.5851(26) 0.8241(22) 0.090(8) Uani 1 d DU
H35 H -0.1121(22) 0.6193(26) 0.8041(22) 0.108 Uiso 1 calc R
C36 C 0.0364(21) 0.6215(23) 0.7931(20) 0.082(8) Uani 1 d DU
H36 H 0.0371(21) 0.6790(23) 0.7557(20) 0.099 Uiso 1 calc R
C41 C 0.2872(12) 0.6166(14) 0.8622(12) 0.030(4) Uani 1 d DU
C42 C 0.3929(15) 0.5917(13) 0.8620(12) 0.033(4) Uani 1 d DU
H42 H 0.4413(15) 0.5752(13) 0.8165(12) 0.039 Uiso 1 calc R
C43 C 0.4257(19) 0.5915(16) 0.9291(14) 0.050(5) Uani 1 d DU
H43 H 0.4971(19) 0.5748(16) 0.9289(14) 0.060 Uiso 1 calc R
C44 C 0.3580(15) 0.6146(19) 0.9951(16) 0.057(6) Uani 1 d DU
H44 H 0.3819(15) 0.6140(19) 1.0404(16) 0.068 Uiso 1 calc R
C45 C 0.2565(20) 0.6383(19) 0.9954(14) 0.054(6) Uani 1 d DU
H45 H 0.2093(20) 0.6534(19) 1.0419(14) 0.064 Uiso 1 calc R
C46 C 0.2193(16) 0.6413(16) 0.9300(12) 0.037(5) Uani 1 d DU
H46 H 0.1478(16) 0.6601(16) 0.9312(12) 0.044 Uiso 1 calc R
C51 C 0.4687(17) 0.2911(13) 0.9430(13) 0.038(4) Uani 1 d DU
C52 C 0.3950(18) 0.3649(17) 0.9392(14) 0.050(5) Uani 1 d DU
H52 H 0.3858(18) 0.4051(17) 0.8885(14) 0.060 Uiso 1 calc R
C53 C 0.3321(19) 0.3799(17) 1.0136(15) 0.060(6) Uani 1 d DU
H53 H 0.2787(19) 0.4306(17) 1.0125(15) 0.071 Uiso 1 calc R
C54 C 0.3453(20) 0.3246(15) 1.0864(15) 0.052(6) Uani 1 d DU
H54 H 0.3045(20) 0.3375(15) 1.1359(15) 0.063 Uiso 1 calc R
C55 C 0.4169(17) 0.2517(18) 1.0868(13) 0.045(5) Uani 1 d DU
H55 H 0.4238(17) 0.2106(18) 1.1376(13) 0.054 Uiso 1 calc R
C56 C 0.4829(19) 0.2328(17) 1.0151(13) 0.048(5) Uani 1 d DU
H56 H 0.5354(19) 0.1814(17) 1.0169(13) 0.058 Uiso 1 calc R
C61 C 0.5272(16) 0.1624(17) 0.8475(13) 0.045(5) Uani 1 d DU
C62 C 0.5831(18) 0.0801(17) 0.8813(13) 0.052(5) Uani 1 d DU
H62 H 0.6382(18) 0.0784(17) 0.9043(13) 0.062 Uiso 1 calc R
C63 C 0.5575(20) -0.0012(17) 0.8813(15) 0.058(6) Uani 1 d DU
H63 H 0.5968(20) -0.0571(17) 0.9029(15) 0.070 Uiso 1 calc R
C64 C 0.4764(20) 0.0013(19) 0.8504(16) 0.060(6) Uani 1 d DU
H64 H 0.4569(20) -0.0533(19) 0.8540(16) 0.072 Uiso 1 calc R
C65 C 0.4227(22) 0.0808(19) 0.8144(16) 0.060(6) Uani 1 d DU
H65 H 0.3694(22) 0.0812(19) 0.7899(16) 0.071 Uiso 1 calc R
C66 C 0.4471(19) 0.1630(16) 0.8137(15) 0.049(5) Uani 1 d DU
H66 H 0.4086(19) 0.2184(16) 0.7901(15) 0.059 Uiso 1 calc R
C71 C 0.1205(15) 0.3805(16) 0.6663(14) 0.038(5) Uani 1 d DU
C72 C 0.0251(18) 0.3641(16) 0.6717(15) 0.054(6) Uani 1 d DU
H72 H -0.0052(18) 0.3897(16) 0.6260(15) 0.065 Uiso 1 calc R
C73 C -0.0281(20) 0.3115(18) 0.7412(16) 0.059(6) Uani 1 d DU
H73 H -0.0935(20) 0.2997(18) 0.7431(16) 0.071 Uiso 1 calc R
C74 C 0.0139(21) 0.2772(23) 0.8064(19) 0.074(7) Uani 1 d DU
H74 H -0.0248(21) 0.2450(23) 0.8560(19) 0.089 Uiso 1 calc R
C75 C 0.1101(26) 0.2875(24) 0.8026(17) 0.086(8) Uani 1 d DU
H75 H 0.1421(26) 0.2566(24) 0.8468(17) 0.103 Uiso 1 calc R
C76 C 0.1611(22) 0.3430(21) 0.7345(16) 0.068(7) Uani 1 d DU
H76 H 0.2252(22) 0.3559(21) 0.7342(16) 0.081 Uiso 1 calc R
C81 C 0.1223(17) 0.5567(19) 0.5517(13) 0.047(5) Uani 1 d DU
C82 C 0.0400(21) 0.5856(19) 0.6063(17) 0.070(7) Uani 1 d DU
H82 H 0.0176(21) 0.5442(19) 0.6567(17) 0.084 Uiso 1 calc R
C83 C -0.0141(23) 0.6741(21) 0.5921(21) 0.083(8) Uani 1 d DU
H83 H -0.0706(23) 0.6918(21) 0.6327(21) 0.099 Uiso 1 calc R
C84 C 0.0150(23) 0.7333(24) 0.5202(16) 0.072(7) Uani 1 d DU
H84 H -0.0203(23) 0.7934(24) 0.5101(16) 0.087 Uiso 1 calc R
C85 C 0.0949(25) 0.7066(20) 0.4625(19) 0.077(7) Uani 1 d DU
H85 H 0.1152(25) 0.7470(20) 0.4109(19) 0.093 Uiso 1 calc R
C86 C 0.1477(22) 0.6173(20) 0.4805(17) 0.067(6) Uani 1 d DU
H86 H 0.2042(22) 0.5993(20) 0.4400(17) 0.080 Uiso 1 calc R
C100 C 0.6834(19) 0.2505(19) 0.8549(16) 0.050(7) Uiso 1 d .
H10A H 0.7119(42) 0.3056(37) 0.8250(80) 0.059 Uiso 1 calc R
H10B H 0.7245(33) 0.2013(69) 0.8316(87) 0.059 Uiso 1 calc R
H10C H 0.6853(23) 0.2360(105) 0.9123(17) 0.059 Uiso 1 calc R
C101 C 0.1832(18) 0.3990(17) 0.4936(13) 0.039(6) Uiso 1 d .
H10D H 0.2161(97) 0.3359(31) 0.5033(48) 0.047 Uiso 1 calc R
H10E H 0.2192(95) 0.4331(62) 0.4409(16) 0.047 Uiso 1 calc R
H10F H 0.1108(18) 0.4038(88) 0.4931(57) 0.047 Uiso 1 calc R
Cl1 Cl 0.9123(6) 0.0640(5) 0.7918(4) 0.061(2) Uani 1 d DU
O1 O 1.0152(15) 0.0305(20) 0.7699(14) 0.156(12) Uani 1 d DU
O2 O 0.8545(24) -0.0013(15) 0.8025(16) 0.170(13) Uani 1 d DU
O3 O 0.8907(16) 0.0873(13) 0.8639(9) 0.082(7) Uani 1 d DU
O4 O 0.8846(18) 0.1371(12) 0.7304(10) 0.088(7) Uani 1 d DU
Cl2 Cl 0.6977(5) 0.5221(5) 0.7402(4) 0.049(2) Uani 1 d DU
O5 O 0.7408(17) 0.4545(13) 0.6996(13) 0.103(8) Uani 1 d DU
O6 O 0.6252(18) 0.5791(16) 0.6984(14) 0.126(10) Uani 1 d DU
O7 O 0.6500(23) 0.4860(17) 0.8180(10) 0.163(13) Uani 1 d DU
O8 O 0.7713(20) 0.5679(21) 0.7354(21) 0.208(16) Uani 1 d DU
C102 C 0.9139(22) 0.8723(20) 0.6832(16) 0.081(10) Uiso 1 d D
Cl3 Cl 0.9266(6) 0.9542(6) 0.5930(5) 0.078(2) Uani 1 d D
Cl4 Cl 0.8031(7) 0.8267(7) 0.7149(5) 0.089(3) Uani 1 d D
C103 C 0.8428(22) 0.8252(23) 0.9344(22) 0.146(16) Uiso 1 d DU
Cl5 Cl 0.9050(17) 0.7186(14) 0.9527(17) 0.159(9) Uani 0.67 d PDU
Cl6 Cl 0.7481(10) 0.8399(14) 1.0162(7) 0.111(6) Uani 0.67 d PDU
Cl6' Cl 0.9648(22) 0.8022(24) 0.9545(16) 0.218(14) Uani 0.67 d PD
C104 C 1.1242(18) 0.9447(19) 0.9509(30) 0.169(19) Uiso 1 d DU
Cl7 Cl 1.2488(10) 0.8949(17) 0.9242(10) 0.137(8) Uani 0.67 d PD
Cl8 Cl 1.0524(13) 0.8649(11) 0.9659(10) 0.099(5) Uani 0.67 d PD
Cl8' Cl 1.1494(26) 1.0384(25) 0.8781(23) 0.305(21) Uani 0.67 d PDU

loop_
_atom_type_symbol
_atom_type_description
_atom_type_scat_dispersion_real
_atom_type_scat_dispersion_imag
_atom_type_scat_source
C C 0.0033 0.0016 'International Tables Vol C Tables 4.2.6.8 and 6.1.1.4'
H H 0.0000 0.0000 'International Tables Vol C Tables 4.2.6.8 and 6.1.1.4'
O O 0.0106 0.0060 'International Tables Vol C Tables 4.2.6.8 and 6.1.1.4'
P P 0.1023 0.0942 'International Tables Vol C Tables 4.2.6.8 and 6.1.1.4'
S S 0.1246 0.1234 'International Tables Vol C Tables 4.2.6.8 and 6.1.1.4'
Cl Cl 0.1484 0.1585 'International Tables Vol C Tables 4.2.6.8 and 6.1.1.4'
Fe Fe 0.3463 0.8444 'International Tables Vol C Tables 4.2.6.8 and 6.1.1.4'
Au Au -2.0133 8.8022 'International Tables Vol C Tables 4.2.6.8 and 6.1.1.4'

loop_
_geom_angle_atom_site_label_1
_geom_angle_atom_site_label_2
_geom_angle_atom_site_label_3
_geom_angle
_geom_angle_site_symmetry_3
_geom_angle_publ_flag
P1 Au1 S 172.9(2) . y
P1 Au1 Au2 120.92(15) . y
S Au1 Au2 53.14(12) . y
P1 Au1 Au3 106.0(2) 2_666 y
S Au1 Au3 78.46(13) 2_666 y
Au2 Au1 Au3 129.49(4) 2_666 y
P2 Au2 S 175.7(2) . y
P2 Au2 Au1 123.0(2) . y
S Au2 Au1 52.74(13) . y
P2 Au2 Au3 130.69(14) . y
S Au2 Au3 51.60(12) . y
Au1 Au2 Au3 83.06(3) . y
P2 Au2 Au4 132.79(15) . y
S Au2 Au4 49.35(12) . y
Au1 Au2 Au4 90.27(4) . y
Au3 Au2 Au4 80.88(3) . y
P3 Au3 S 170.8(2) . y
P3 Au3 Au2 117.72(14) . y
S Au3 Au2 53.13(13) . y
P3 Au3 Au1 101.58(13) 2_666 y
S Au3 Au1 87.57(13) 2_666 y
Au2 Au3 Au1 139.70(4) 2_666 y
P4 Au4 S 171.3(2) . y
P4 Au4 Au2 134.9(2) . y
S Au4 Au2 52.56(13) . y
Au4 S Au3 109.8(2) . y
Au4 S Au1 124.4(2) . y
Au3 S Au1 108.1(2) . y
Au4 S Au2 78.1(2) . y
Au3 S Au2 75.27(14) . y
Au1 S Au2 74.1(2) . y
C5 Fe C1 42.3(7) . ?
C5 Fe C9 113.4(9) . ?
C1 Fe C9 149.5(8) . ?
C5 Fe C7 129.8(8) . ?
C1 Fe C7 110.6(8) . ?
C9 Fe C7 68.2(8) . ?
C5 Fe C2 69.4(10) . ?
C1 Fe C2 42.0(7) . ?
C9 Fe C2 164.1(9) . ?
C7 Fe C2 123.1(8) . ?
C5 Fe C3 68.3(8) . ?
C1 Fe C3 69.0(8) . ?
C9 Fe C3 125.8(9) . ?
C7 Fe C3 154.4(9) . ?
C2 Fe C3 39.3(7) . ?
C5 Fe C6 170.4(8) . ?
C1 Fe C6 131.7(8) . ?
C9 Fe C6 68.8(8) . ?
C7 Fe C6 41.3(6) . ?
C2 Fe C6 111.2(8) . ?
C3 Fe C6 118.7(9) . ?
C5 Fe C10 145.9(9) . ?
C1 Fe C10 170.3(8) . ?
C9 Fe C10 39.8(8) . ?
C7 Fe C10 68.3(9) . ?
C2 Fe C10 129.9(9) . ?
C3 Fe C10 107.6(9) . ?
C6 Fe C10 41.2(7) . ?
C5 Fe C4 39.9(8) . ?
C1 Fe C4 68.9(8) . ?
C9 Fe C4 104.4(9) . ?
C7 Fe C4 165.2(9) . ?
C2 Fe C4 67.2(8) . ?
C3 Fe C4 40.2(10) . ?
C6 Fe C4 149.7(8) . ?
C10 Fe C4 114.8(9) . ?
C5 Fe C8 106.5(9) . ?
C1 Fe C8 117.9(8) . ?
C9 Fe C8 41.1(9) . ?
C7 Fe C8 39.8(8) . ?
C2 Fe C8 154.7(9) . ?
C3 Fe C8 164.1(10) . ?
C6 Fe C8 68.7(8) . ?
C10 Fe C8 67.9(8) . ?
C4 Fe C8 126.4(10) . ?
C1 P1 C21 108.2(9) . ?
C1 P1 C11 104.8(9) . ?
C21 P1 C11 104.0(9) . ?
C1 P1 Au1 110.1(6) . y
C21 P1 Au1 112.7(6) . y
C11 P1 Au1 116.4(7) . y
C41 P2 C6 107.8(9) . ?
C41 P2 C31 107.0(9) . ?
C6 P2 C31 104.5(9) . ?
C41 P2 Au2 111.9(6) . y
C6 P2 Au2 109.7(6) . y
C31 P2 Au2 115.4(7) . y
C71 P3 C81 109.0(10) . ?
C71 P3 C101 106.9(10) . ?
C81 P3 C101 105.3(11) . ?
C71 P3 Au3 111.8(6) . y
C81 P3 Au3 107.6(7) . y
C101 P3 Au3 115.9(8) . y
C61 P4 C100 107.9(12) . ?
C61 P4 C51 105.3(10) . ?
C100 P4 C51 106.7(11) . ?
C61 P4 Au4 110.8(7) . y
C100 P4 Au4 111.5(9) . y
C51 P4 Au4 114.3(6) . y
C5 C1 C2 104.1(19) . ?
C5 C1 P1 129.8(15) . ?
C2 C1 P1 126.1(15) . ?
C5 C1 Fe 67.4(11) . ?
C2 C1 Fe 69.4(11) . ?
P1 C1 Fe 127.7(10) . ?
C3 C2 C1 109.1(18) . ?
C3 C2 Fe 70.5(12) . ?
C1 C2 Fe 68.6(10) . ?
C2 C3 C4 108.9(14) . ?
C2 C3 Fe 70.2(11) . ?
C4 C3 Fe 70.2(12) . ?
C5 C4 C3 108.6(14) . ?
C5 C4 Fe 67.7(12) . ?
C3 C4 Fe 69.6(12) . ?
C4 C5 C1 109.2(18) . ?
C4 C5 Fe 72.4(13) . ?
C1 C5 Fe 70.3(11) . ?
C10 C6 C7 105.7(20) . ?
C10 C6 P2 128.0(14) . ?
C7 C6 P2 126.3(14) . ?
C10 C6 Fe 69.5(13) . ?
C7 C6 Fe 69.4(11) . ?
P2 C6 Fe 127.0(10) . ?
C8 C7 C6 109.2(17) . ?
C8 C7 Fe 70.7(11) . ?
C6 C7 Fe 69.3(10) . ?
C7 C8 C9 107.7(13) . ?
C7 C8 Fe 69.5(11) . ?
C9 C8 Fe 68.8(12) . ?
C10 C9 C8 108.0(14) . ?
C10 C9 Fe 70.2(13) . ?
C8 C9 Fe 70.1(12) . ?
C9 C10 C6 109.4(17) . ?
C9 C10 Fe 70.0(13) . ?
C6 C10 Fe 69.3(11) . ?
C12 C11 C16 117.8(25) . ?
C12 C11 P1 121.1(17) . ?
C16 C11 P1 121.1(17) . ?
C11 C12 C13 122.1(23) . ?
C12 C13 C14 117.9(25) . ?
C15 C14 C13 122.0(31) . ?
C14 C15 C16 117.3(26) . ?
C11 C16 C15 122.7(23) . ?
C22 C21 C26 119.3(23) . ?
C22 C21 P1 119.9(15) . ?
C26 C21 P1 120.7(16) . ?
C21 C22 C23 119.4(20) . ?
C24 C23 C22 121.1(23) . ?
C23 C24 C25 120.0(28) . ?
C24 C25 C26 120.6(23) . ?
C21 C26 C25 119.4(21) . ?
C36 C31 C32 115.5(29) . ?
C36 C31 P2 122.4(20) . ?
C32 C31 P2 122.0(19) . ?
C31 C32 C33 119.2(27) . ?
C34 C33 C32 126.0(31) . ?
C33 C34 C35 113.5(36) . ?
C34 C35 C36 126.8(31) . ?
C31 C36 C35 118.8(27) . ?
C46 C41 C42 118.2(20) . ?
C46 C41 P2 122.7(14) . ?
C42 C41 P2 119.0(14) . ?
C43 C42 C41 119.3(19) . ?
C44 C43 C42 121.5(21) . ?
C45 C44 C43 119.2(25) . ?
C44 C45 C46 121.9(21) . ?
C45 C46 C41 119.7(19) . ?
C52 C51 C56 122.2(24) . ?
C52 C51 P4 119.3(16) . ?
C56 C51 P4 118.6(16) . ?
C51 C52 C53 117.3(21) . ?
C54 C53 C52 122.3(22) . ?
C55 C54 C53 118.1(25) . ?
C54 C55 C56 122.8(22) . ?
C51 C56 C55 117.4(21) . ?
C66 C61 C62 118.8(26) . ?
C66 C61 P4 118.1(17) . ?
C62 C61 P4 123.1(17) . ?
C61 C62 C63 120.2(21) . ?
C64 C63 C62 119.8(24) . ?
C63 C64 C65 121.3(30) . ?
C64 C65 C66 119.7(23) . ?
C61 C66 C65 120.1(22) . ?
C72 C71 C76 117.1(25) . ?
C72 C71 P3 120.5(17) . ?
C76 C71 P3 122.4(17) . ?
C71 C72 C73 121.9(23) . ?
C74 C73 C72 118.9(25) . ?
C73 C74 C75 121.2(32) . ?
C74 C75 C76 119.4(26) . ?
C75 C76 C71 121.0(24) . ?
C86 C81 C82 115.5(30) . ?
C86 C81 P3 123.1(20) . ?
C82 C81 P3 121.4(20) . ?
C81 C82 C83 123.2(26) . ?
C84 C83 C82 119.4(28) . ?
C83 C84 C85 119.5(36) . ?
C84 C85 C86 118.7(28) . ?
C81 C86 C85 123.6(26) . ?
O1 Cl1 O3 110.3(12) . ?
O1 Cl1 O4 109.9(13) . ?
O3 Cl1 O4 110.7(11) . ?
O1 Cl1 O2 109.3(14) . ?
O3 Cl1 O2 108.6(13) . ?
O4 Cl1 O2 107.9(12) . ?
O7 Cl2 O8 112.7(14) . ?
O7 Cl2 O6 109.6(14) . ?
O8 Cl2 O6 109.2(14) . ?
O7 Cl2 O5 109.7(13) . ?
O8 Cl2 O5 110.0(13) . ?
O6 Cl2 O5 105.4(12) . ?
Cl4 C102 Cl3 116.3(17) . ?
Cl5 C103 Cl6 109.9(24) . ?
Cl5 C103 Cl6' 61.0(17) . ?
Cl6 C103 Cl6' 112.2(24) . ?
C103 Cl5 Cl6' 61.1(11) . ?
C103 Cl6' Cl5 57.9(12) . ?
C103 Cl6' Cl8 137.1(26) . ?
Cl5 Cl6' Cl8 164.9(23) . ?
Cl8' C104 Cl8 134.9(37) . ?
Cl8' C104 Cl7 90.3(20) . ?
Cl8 C104 Cl7 105.0(20) . ?
C104 Cl7 Cl8' 44.5(11) . ?
C104 Cl8 Cl6' 162.8(22) . ?
C104 Cl8' Cl7 45.3(12) . ?

loop_
_geom_bond_atom_site_label_1
_geom_bond_atom_site_label_2
_geom_bond_distance
_geom_bond_site_symmetry_2
_geom_bond_publ_flag
Au1 P1 2.265(6) . y
Au1 S 2.404(6) . y
Au1 Au2 2.9047(13) . y
Au1 Au3 2.9520(12) 2_666 y
Au2 P2 2.263(5) . y
Au2 S 2.416(5) . y
Au2 Au3 2.9210(12) . y
Au2 Au4 2.9775(14) . y
Au3 P3 2.270(5) . y
Au3 S 2.367(5) . y
Au3 Au1 2.9520(12) 2_666 y
Au4 P4 2.256(6) . y
Au4 S 2.309(5) . y
Fe C5 2.00(2) . ?
Fe C1 2.03(2) . ?
Fe C9 2.04(2) . ?
Fe C7 2.04(2) . ?
Fe C2 2.04(2) . ?
Fe C3 2.05(2) . ?
Fe C6 2.04(2) . ?
Fe C10 2.05(2) . ?
Fe C4 2.06(2) . ?
Fe C8 2.06(2) . ?
P1 C1 1.77(2) . ?
P1 C21 1.80(2) . ?
P1 C11 1.81(2) . ?
P2 C41 1.78(2) . ?
P2 C6 1.78(2) . ?
P2 C31 1.82(3) . ?
P3 C71 1.78(2) . ?
P3 C81 1.80(3) . ?
P3 C101 1.81(2) . ?
P4 C61 1.77(3) . ?
P4 C100 1.80(2) . ?
P4 C51 1.86(2) . ?
C1 C5 1.45(2) . ?
C1 C2 1.46(2) . ?
C2 C3 1.38(3) . ?
C3 C4 1.41(4) . ?
C4 C5 1.38(3) . ?
C6 C10 1.44(2) . ?
C6 C7 1.44(2) . ?
C7 C8 1.40(3) . ?
C8 C9 1.44(3) . ?
C9 C10 1.39(3) . ?
C11 C12 1.36(3) . ?
C11 C16 1.36(3) . ?
C12 C13 1.39(3) . ?
C13 C14 1.37(3) . ?
C14 C15 1.36(3) . ?
C15 C16 1.39(3) . ?
C21 C22 1.39(2) . ?
C21 C26 1.39(2) . ?
C22 C23 1.41(3) . ?
C23 C24 1.36(3) . ?
C24 C25 1.36(3) . ?
C25 C26 1.42(3) . ?
C31 C36 1.33(3) . ?
C31 C32 1.34(3) . ?
C32 C33 1.38(3) . ?
C33 C34 1.26(3) . ?
C34 C35 1.25(3) . ?
C35 C36 1.38(3) . ?
C41 C46 1.40(2) . ?
C41 C42 1.41(2) . ?
C42 C43 1.39(2) . ?
C43 C44 1.36(3) . ?
C44 C45 1.35(3) . ?
C45 C46 1.38(2) . ?
C51 C52 1.35(2) . ?
C51 C56 1.36(2) . ?
C52 C53 1.41(3) . ?
C53 C54 1.35(3) . ?
C54 C55 1.33(3) . ?
C55 C56 1.41(3) . ?
C61 C66 1.39(3) . ?
C61 C62 1.40(3) . ?
C62 C63 1.42(3) . ?
C63 C64 1.36(3) . ?
C64 C65 1.37(3) . ?
C65 C66 1.43(3) . ?
C71 C72 1.37(3) . ?
C71 C76 1.38(3) . ?
C72 C73 1.37(3) . ?
C73 C74 1.34(3) . ?
C74 C75 1.35(3) . ?
C75 C76 1.37(3) . ?
C81 C86 1.34(3) . ?
C81 C82 1.35(3) . ?
C82 C83 1.41(3) . ?
C83 C84 1.35(3) . ?
C84 C85 1.36(3) . ?
C85 C86 1.42(3) . ?
Cl1 O1 1.37(2) . ?
Cl1 O3 1.376(14) . ?
Cl1 O4 1.386(15) . ?
Cl1 O2 1.39(2) . ?
Cl2 O7 1.35(2) . ?
Cl2 O8 1.35(2) . ?
Cl2 O6 1.39(2) . ?
Cl2 O5 1.40(2) . ?
C102 Cl4 1.72(2) . ?
C102 Cl3 1.71(2) . ?
C103 Cl5 1.68(2) . ?
C103 Cl6 1.68(2) . ?
C103 Cl6' 1.74(2) . ?
Cl5 Cl6' 1.74(4) . ?
Cl6' Cl8 1.83(4) . ?
C104 Cl8' 1.68(2) . ?
C104 Cl8 1.71(2) . ?
C104 Cl7 1.70(2) . ?
Cl7 Cl8' 2.39(4) . ?
